data_7717456
loop_
_publ_author_name
'Kunert, Romain'
'Martelino, Diego'
'Mahato, Samyadeb'
'Hein, Nicholas'
'Pulfer, Jason'
'Philouze, Christian'
'Jarjayes, Olivier'
'Thomas, Fabrice'
'Storr, Tim'

_publ_section_title
;
 Investigating the formation of metal nitride complexes employing a
 tetradentate bis-carbene bis-phenolate ligand
;
_journal_name_full 'Dalton Transactions'
_journal_paper_doi 10.1039/D4DT01765J
_journal_year 2024
_chemical_formula_moiety 'C35 H46 Br Mn N4 O2'
_chemical_formula_sum 'C35 H46 Br Mn N4 O2'
_chemical_formula_weight 689.61
_space_group_crystal_system monoclinic
_space_group_IT_number 15
_space_group_name_Hall '-C 2yc'
_space_group_name_H-M_alt 'C 1 2/c 1'
_atom_sites_solution_hydrogens geom
_audit_creation_date 2024-04-16
_audit_creation_method
;
Olex2 1.5
(compiled 2023.02.24 svn.rf166f9f3 for OlexSys, GUI svn.r6725)
;
_audit_update_record
;
2024-05-30 deposited with the CCDC.	2024-11-04 downloaded from the CCDC.
;
_cell_angle_alpha 90
_cell_angle_beta 122.3273(18)
_cell_angle_gamma 90
_cell_formula_units_Z 8
_cell_length_a 30.477(2)
_cell_length_b 15.0603(11)
_cell_length_c 20.2126(14)
_cell_measurement_reflns_used 9616
_cell_measurement_temperature 296(2)
_cell_measurement_theta_max 28.62
_cell_measurement_theta_min 2.21
_cell_volume 7839.5(10)
_computing_cell_refinement 'SAINT V8.40A (?, 2016)'
_computing_data_reduction 'SAINT V8.40A (?, 2016)'
_computing_molecular_graphics 'Olex2 1.5 (Dolomanov et al., 2009)'
_computing_publication_material 'Olex2 1.5 (Dolomanov et al., 2009)'
_computing_structure_refinement 'SHELXL 2019/3 (Sheldrick, 2015)'
_diffrn_ambient_temperature 296.15
_diffrn_detector_area_resol_mean 7.9
_diffrn_detector_type 'Bruker-Nonius APEXII CCD area detector'
_diffrn_measured_fraction_theta_full 1.000
_diffrn_measured_fraction_theta_max 0.999
_diffrn_measurement_device 'Bruker-Nonius APEXII CCD area detector and D8 diffractometer'
_diffrn_measurement_device_type 'Bruker D8 diffractometer'
_diffrn_measurement_method '\w and \f scans'
_diffrn_radiation_type MoK\a
_diffrn_radiation_wavelength 0.71073
_diffrn_reflns_av_R_equivalents 0.0721
_diffrn_reflns_av_unetI/netI 0.0311
_diffrn_reflns_Laue_measured_fraction_full 1.000
_diffrn_reflns_Laue_measured_fraction_max 0.999
_diffrn_reflns_limit_h_max 41
_diffrn_reflns_limit_h_min -41
_diffrn_reflns_limit_k_max 20
_diffrn_reflns_limit_k_min -20
_diffrn_reflns_limit_l_max 27
_diffrn_reflns_limit_l_min -27
_diffrn_reflns_number 165068
_diffrn_reflns_point_group_measured_fraction_full 1.000
_diffrn_reflns_point_group_measured_fraction_max 0.999
_diffrn_reflns_theta_full 25.242
_diffrn_reflns_theta_max 28.737
_diffrn_reflns_theta_min 1.581
_exptl_absorpt_coefficient_mu 1.387
_exptl_absorpt_correction_T_max 0.7458
_exptl_absorpt_correction_T_min 0.6951
_exptl_absorpt_correction_type multi-scan
_exptl_absorpt_process_details
'SADABS-2016/2 (Bruker,2016/2) was used for absorption correction. wR2(int) was 0.0553 before and 0.0495 after correction. The Ratio of minimum to maximum transmission is 0.9320. The \l/2 correction factor is Not present.'
_exptl_crystal_colour brown
_exptl_crystal_colour_primary brown
_exptl_crystal_density_diffrn 1.169
_exptl_crystal_description needle
_exptl_crystal_F_000 2880
_exptl_crystal_size_max 1
_exptl_crystal_size_mid 0.1
_exptl_crystal_size_min 0.1
_refine_diff_density_max 1.399
_refine_diff_density_min -1.555
_refine_diff_density_rms 0.073
_refine_ls_extinction_method none
_refine_ls_goodness_of_fit_ref 1.042
_refine_ls_hydrogen_treatment constr
_refine_ls_matrix_type full
_refine_ls_number_parameters 400
_refine_ls_number_reflns 10145
_refine_ls_number_restraints 0
_refine_ls_restrained_S_all 1.042
_refine_ls_R_factor_all 0.0568
_refine_ls_R_factor_gt 0.0382
_refine_ls_shift/su_max 0.002
_refine_ls_shift/su_mean 0.000
_refine_ls_structure_factor_coef Fsqd
_refine_ls_weighting_details 'w=1/[\s^2^(Fo^2^)+(0.0389P)^2^+14.4826P] where P=(Fo^2^+2Fc^2^)/3'
_refine_ls_weighting_scheme calc
_refine_ls_wR_factor_gt 0.0866
_refine_ls_wR_factor_ref 0.0935
_reflns_Friedel_coverage 0.000
_reflns_number_gt 7774
_reflns_number_total 10145
_reflns_threshold_expression 'I > 2\s(I)'
_cod_data_source_file d4dt01765j3.cif
_cod_data_source_block ts006
_cod_database_code 7717456
_shelx_shelxl_version_number 2019/3
_shelx_space_group_comment
;
The symmetry employed for this shelxl refinement is uniquely defined
by the following loop, which should always be used as a source of
symmetry information in preference to the above space-group names.
They are only intended as comments.
;
_shelx_estimated_absorpt_t_max 0.874
_shelx_estimated_absorpt_t_min 0.338
_olex2_refinement_description
;
1. Fixed Uiso
 At 1.2 times of:
  All C(H) groups, All C(H,H) groups
 At 1.5 times of:
  All C(H,H,H) groups
2.a Secondary CH2 refined with riding coordinates:
 C16(H16A,H16B)
2.b Aromatic/amide H refined with riding coordinates:
 C10(H10), C12(H12), C15(H15), C14(H14), C18(H18), C19(H19), C5(H5), C3(H3)
2.c Idealised Me refined as rotating group:
 C30(H30A,H30B,H30C), C29(H29A,H29B,H29C), C31(H31A,H31B,H31C), C25(H25A,H25B,
 H25C), C26(H26A,H26B,H26C), C35(H35A,H35B,H35C), C33(H33A,H33B,H33C), C21(H21A,
 H21B,H21C), C23(H23A,H23B,H23C), C34(H34A,H34B,H34C), C22(H22A,H22B,H22C),
 C27(H27A,H27B,H27C)
;
_olex2_submission_special_instructions 'No special instructions were received'

loop_
_space_group_symop_operation_xyz
'x, y, z'
'-x, y, -z+1/2'
'x+1/2, y+1/2, z'
'-x+1/2, y+1/2, -z+1/2'
'-x, -y, -z'
'x, -y, z-1/2'
'-x+1/2, -y+1/2, -z'
'x+1/2, -y+1/2, z-1/2'

loop_
_atom_site_label
_atom_site_type_symbol
_atom_site_fract_x
_atom_site_fract_y
_atom_site_fract_z
_atom_site_U_iso_or_equiv
_atom_site_adp_type
_atom_site_occupancy
_atom_site_site_symmetry_order
_atom_site_calc_flag
_atom_site_refinement_flags_posn
_atom_site_refinement_flags_adp
_atom_site_refinement_flags_occupancy
_atom_site_disorder_assembly
_atom_site_disorder_group
Mn1 Mn 0.72819(2) 0.58319(2) 0.81952(2) 0.01307(7) Uani 1 1 d . . . . .
O2 O 0.66454(6) 0.51980(10) 0.77047(8) 0.0199(3) Uani 1 1 d . . . . .
N4 N 0.65942(6) 0.60973(11) 0.64465(9) 0.0156(3) Uani 1 1 d . . . . .
N3 N 0.71389(6) 0.71723(11) 0.69563(9) 0.0159(3) Uani 1 1 d . . . . .
C13 C 0.63282(7) 0.52716(13) 0.63385(11) 0.0166(4) Uani 1 1 d . . . . .
C17 C 0.70159(7) 0.63811(13) 0.71299(11) 0.0153(4) Uani 1 1 d . . . . .
C10 C 0.57392(8) 0.37960(16) 0.60737(12) 0.0234(5) Uani 1 1 d . . . . .
H10 H 0.552817 0.330496 0.597765 0.028 Uiso 1 1 calc R U . . .
C9 C 0.60145(8) 0.41380(15) 0.68304(12) 0.0205(4) Uani 1 1 d . . . . .
C30 C 0.64721(9) 0.33340(15) 0.81207(13) 0.0262(5) Uani 1 1 d . . . . .
H30A H 0.655983 0.284977 0.790353 0.039 Uiso 1 1 calc R U . . .
H30B H 0.643826 0.311912 0.853849 0.039 Uiso 1 1 calc R U . . .
H30C H 0.674088 0.377500 0.831984 0.039 Uiso 1 1 calc R U . . .
C11 C 0.57591(8) 0.41433(15) 0.54456(12) 0.0204(4) Uani 1 1 d . . . . .
C12 C 0.60525(7) 0.48999(14) 0.55891(11) 0.0177(4) Uani 1 1 d . . . . .
H12 H 0.606689 0.516363 0.518509 0.021 Uiso 1 1 calc R U . . .
C15 C 0.67973(8) 0.73949(14) 0.61802(11) 0.0188(4) Uani 1 1 d . . . . .
H15 H 0.680405 0.790616 0.592771 0.023 Uiso 1 1 calc R U . . .
C8 C 0.63457(8) 0.48803(14) 0.69813(11) 0.0173(4) Uani 1 1 d . . . . .
C29 C 0.57923(9) 0.44795(17) 0.78375(13) 0.0269(5) Uani 1 1 d . . . . .
H29A H 0.605388 0.493352 0.805934 0.040 Uiso 1 1 calc R U . . .
H29B H 0.575257 0.422936 0.823933 0.040 Uiso 1 1 calc R U . . .
H29C H 0.546850 0.473285 0.743599 0.040 Uiso 1 1 calc R U . . .
C14 C 0.64546(8) 0.67276(14) 0.58639(11) 0.0192(4) Uani 1 1 d . . . . .
H14 H 0.617461 0.669244 0.534877 0.023 Uiso 1 1 calc R U . . .
C31 C 0.55382(11) 0.3022(2) 0.71735(15) 0.0413(7) Uani 1 1 d . . . . .
H31A H 0.521143 0.326340 0.676954 0.062 Uiso 1 1 calc R U . . .
H31B H 0.550762 0.280664 0.759428 0.062 Uiso 1 1 calc R U . . .
H31C H 0.563422 0.254073 0.696406 0.062 Uiso 1 1 calc R U . . .
C28 C 0.59560(8) 0.37468(15) 0.74814(12) 0.0229(5) Uani 1 1 d . . . . .
Br1 Br 0.79341(2) 0.48115(2) 0.81528(2) 0.03022(7) Uani 1 1 d . . . . .
C4 C 0.85426(7) 0.64181(13) 1.14353(11) 0.0155(4) Uani 1 1 d . . . . .
O1 O 0.73830(5) 0.56122(9) 0.91836(7) 0.0151(3) Uani 1 1 d . . . . .
C18 C 0.78807(8) 0.84326(13) 0.87513(12) 0.0183(4) Uani 1 1 d . . . . .
H18 H 0.792472 0.900017 0.861432 0.022 Uiso 1 1 calc R U . . .
C2 C 0.79011(7) 0.53093(13) 1.05590(11) 0.0139(4) Uani 1 1 d . . . . .
N1 N 0.78706(6) 0.72629(10) 0.93978(9) 0.0134(3) Uani 1 1 d . . . . .
C25 C 0.78548(9) 0.39017(14) 1.12182(12) 0.0231(4) Uani 1 1 d . . . . .
H25A H 0.822425 0.383017 1.148224 0.035 Uiso 1 1 calc R U . . .
H25B H 0.769313 0.332871 1.111741 0.035 Uiso 1 1 calc R U . . .
H25C H 0.777380 0.424106 1.154144 0.035 Uiso 1 1 calc R U . . .
N2 N 0.76925(6) 0.76992(11) 0.82706(9) 0.0156(3) Uani 1 1 d . . . . .
C6 C 0.79958(7) 0.66966(12) 1.00474(11) 0.0128(4) Uani 1 1 d . . . . .
C20 C 0.89878(8) 0.66712(14) 1.22646(11) 0.0187(4) Uani 1 1 d . . . . .
C26 C 0.70581(8) 0.44771(14) 1.00365(12) 0.0199(4) Uani 1 1 d . . . . .
H26A H 0.698019 0.480827 1.036714 0.030 Uiso 1 1 calc R U . . .
H26B H 0.690604 0.389665 0.994507 0.030 Uiso 1 1 calc R U . . .
H26C H 0.691861 0.478076 0.954615 0.030 Uiso 1 1 calc R U . . .
C24 C 0.76520(8) 0.43897(13) 1.04401(11) 0.0162(4) Uani 1 1 d . . . . .
C19 C 0.79885(8) 0.81650(13) 0.94590(12) 0.0173(4) Uani 1 1 d . . . . .
H19 H 0.811712 0.851569 0.990413 0.021 Uiso 1 1 calc R U . . .
C5 C 0.83877(8) 0.69636(13) 1.07955(11) 0.0159(4) Uani 1 1 d . . . . .
H5 H 0.854646 0.751277 1.086542 0.019 Uiso 1 1 calc R U . . .
C16 C 0.76119(8) 0.76577(14) 0.74930(11) 0.0194(4) Uani 1 1 d . . . . .
H16A H 0.758820 0.825503 0.729700 0.023 Uiso 1 1 calc R U . . .
H16B H 0.790608 0.736624 0.752372 0.023 Uiso 1 1 calc R U . . .
C35 C 0.55811(9) 0.27143(16) 0.47003(13) 0.0275(5) Uani 1 1 d . . . . .
H35A H 0.594735 0.265553 0.491910 0.041 Uiso 1 1 calc R U . . .
H35B H 0.539372 0.244998 0.418896 0.041 Uiso 1 1 calc R U . . .
H35C H 0.549058 0.241975 0.503244 0.041 Uiso 1 1 calc R U . . .
C3 C 0.82837(7) 0.56076(13) 1.12984(11) 0.0153(4) Uani 1 1 d . . . . .
H3 H 0.837272 0.524771 1.172645 0.018 Uiso 1 1 calc R U . . .
C7 C 0.76810(7) 0.69758(12) 0.86577(11) 0.0139(4) Uani 1 1 d . . . . .
C1 C 0.77517(7) 0.58680(13) 0.99041(11) 0.0137(4) Uani 1 1 d . . . . .
C33 C 0.55331(9) 0.41458(17) 0.40429(12) 0.0260(5) Uani 1 1 d . . . . .
H33A H 0.543391 0.475929 0.398792 0.039 Uiso 1 1 calc R U . . .
H33B H 0.532958 0.385317 0.354596 0.039 Uiso 1 1 calc R U . . .
H33C H 0.589447 0.410410 0.422184 0.039 Uiso 1 1 calc R U . . .
C32 C 0.54398(8) 0.37010(16) 0.46371(12) 0.0229(5) Uani 1 1 d . . . . .
C21 C 0.92845(10) 0.7482(2) 1.22615(13) 0.0421(7) Uani 1 1 d . . . . .
H21A H 0.940141 0.738244 1.191100 0.063 Uiso 1 1 calc R U . . .
H21B H 0.957852 0.758398 1.278049 0.063 Uiso 1 1 calc R U . . .
H21C H 0.906063 0.799170 1.209114 0.063 Uiso 1 1 calc R U . . .
C23 C 0.87738(10) 0.6867(2) 1.27752(14) 0.0388(7) Uani 1 1 d . . . . .
H23A H 0.855122 0.737717 1.257522 0.058 Uiso 1 1 calc R U . . .
H23B H 0.905566 0.698228 1.330115 0.058 Uiso 1 1 calc R U . . .
H23C H 0.857910 0.636422 1.277272 0.058 Uiso 1 1 calc R U . . .
C34 C 0.48599(9) 0.3797(2) 0.43411(14) 0.0346(6) Uani 1 1 d . . . . .
H34A H 0.478985 0.350114 0.469559 0.052 Uiso 1 1 calc R U . . .
H34B H 0.465405 0.353580 0.383048 0.052 Uiso 1 1 calc R U . . .
H34C H 0.477431 0.441543 0.431282 0.052 Uiso 1 1 calc R U . . .
C22 C 0.93748(11) 0.5897(2) 1.26196(18) 0.0563(9) Uani 1 1 d . . . . .
H22A H 0.921014 0.539728 1.269363 0.084 Uiso 1 1 calc R U . . .
H22B H 0.967036 0.607522 1.311519 0.084 Uiso 1 1 calc R U . . .
H22C H 0.948574 0.573572 1.227190 0.084 Uiso 1 1 calc R U . . .
C27 C 0.77858(9) 0.38115(14) 0.99410(12) 0.0209(4) Uani 1 1 d . . . . .
H27A H 0.767286 0.410658 0.945429 0.031 Uiso 1 1 calc R U . . .
H27B H 0.761331 0.324852 0.983876 0.031 Uiso 1 1 calc R U . . .
H27C H 0.815437 0.371964 1.021942 0.031 Uiso 1 1 calc R U . . .

loop_
_atom_site_aniso_label
_atom_site_aniso_U_11
_atom_site_aniso_U_22
_atom_site_aniso_U_33
_atom_site_aniso_U_23
_atom_site_aniso_U_13
_atom_site_aniso_U_12
Mn1 0.01585(14) 0.01317(13) 0.01017(13) -0.00264(11) 0.00694(11) -0.00411(11)
O2 0.0205(7) 0.0271(8) 0.0116(7) -0.0052(6) 0.0084(6) -0.0110(6)
N4 0.0170(8) 0.0198(8) 0.0118(7) -0.0025(6) 0.0088(7) -0.0015(6)
N3 0.0187(8) 0.0181(8) 0.0118(8) -0.0011(6) 0.0087(7) -0.0021(6)
C13 0.0136(9) 0.0217(10) 0.0157(9) -0.0044(8) 0.0086(8) -0.0033(7)
C17 0.0160(9) 0.0176(9) 0.0130(9) -0.0024(7) 0.0081(8) -0.0017(7)
C10 0.0210(10) 0.0329(12) 0.0213(10) -0.0119(9) 0.0147(9) -0.0129(9)
C9 0.0192(10) 0.0294(11) 0.0174(10) -0.0064(8) 0.0127(8) -0.0070(9)
C30 0.0368(13) 0.0248(11) 0.0291(12) -0.0004(9) 0.0256(11) -0.0027(9)
C11 0.0147(9) 0.0325(11) 0.0159(9) -0.0101(9) 0.0095(8) -0.0058(8)
C12 0.0136(9) 0.0283(11) 0.0111(9) -0.0053(8) 0.0065(8) -0.0028(8)
C15 0.0229(10) 0.0231(10) 0.0141(9) 0.0029(8) 0.0123(8) 0.0024(8)
C8 0.0163(9) 0.0242(10) 0.0133(9) -0.0053(8) 0.0091(8) -0.0038(8)
C29 0.0234(11) 0.0410(13) 0.0219(11) -0.0048(10) 0.0159(9) -0.0029(10)
C14 0.0210(10) 0.0272(11) 0.0119(9) 0.0002(8) 0.0105(8) 0.0005(8)
C31 0.0507(16) 0.0568(17) 0.0326(13) -0.0231(12) 0.0330(13) -0.0377(14)
C28 0.0251(11) 0.0310(12) 0.0208(10) -0.0114(9) 0.0177(9) -0.0146(9)
Br1 0.04376(14) 0.02422(12) 0.03591(13) 0.00412(10) 0.03013(12) 0.00996(10)
C4 0.0142(9) 0.0220(10) 0.0104(8) -0.0047(7) 0.0066(7) -0.0027(7)
O1 0.0184(7) 0.0152(7) 0.0104(6) -0.0027(5) 0.0069(6) -0.0059(5)
C18 0.0208(10) 0.0129(9) 0.0181(10) -0.0023(7) 0.0083(8) -0.0041(8)
C2 0.0158(9) 0.0137(9) 0.0155(9) -0.0009(7) 0.0105(8) 0.0009(7)
N1 0.0149(8) 0.0122(7) 0.0129(8) -0.0022(6) 0.0072(6) -0.0023(6)
C25 0.0341(12) 0.0175(10) 0.0194(10) 0.0027(8) 0.0154(10) -0.0014(9)
N2 0.0189(8) 0.0149(8) 0.0126(8) -0.0018(6) 0.0082(7) -0.0043(6)
C6 0.0142(9) 0.0125(8) 0.0130(9) -0.0002(7) 0.0081(7) 0.0002(7)
C20 0.0166(9) 0.0263(11) 0.0102(9) -0.0037(8) 0.0051(8) -0.0049(8)
C26 0.0264(11) 0.0186(10) 0.0202(10) -0.0025(8) 0.0162(9) -0.0061(8)
C24 0.0217(10) 0.0145(9) 0.0138(9) 0.0000(7) 0.0103(8) -0.0006(7)
C19 0.0198(10) 0.0122(9) 0.0172(9) -0.0049(7) 0.0082(8) -0.0044(7)
C5 0.0172(9) 0.0175(9) 0.0153(9) -0.0046(7) 0.0101(8) -0.0046(7)
C16 0.0226(10) 0.0211(10) 0.0160(9) -0.0007(8) 0.0113(8) -0.0067(8)
C35 0.0292(12) 0.0359(13) 0.0195(10) -0.0126(9) 0.0145(10) -0.0115(10)
C3 0.0169(9) 0.0173(9) 0.0125(9) 0.0014(7) 0.0084(8) 0.0021(7)
C7 0.0146(9) 0.0142(9) 0.0130(9) -0.0008(7) 0.0074(7) -0.0010(7)
C1 0.0138(9) 0.0156(9) 0.0123(8) -0.0031(7) 0.0074(7) -0.0010(7)
C33 0.0232(11) 0.0385(13) 0.0151(10) -0.0096(9) 0.0094(9) -0.0055(10)
C32 0.0163(10) 0.0374(13) 0.0171(10) -0.0123(9) 0.0103(8) -0.0086(9)
C21 0.0357(14) 0.070(2) 0.0138(11) -0.0079(11) 0.0085(10) -0.0353(14)
C23 0.0326(13) 0.0645(19) 0.0251(12) -0.0212(12) 0.0194(11) -0.0213(13)
C34 0.0184(11) 0.0588(17) 0.0260(12) -0.0220(12) 0.0114(10) -0.0107(11)
C22 0.0309(15) 0.0530(19) 0.0400(16) -0.0149(14) -0.0110(12) 0.0112(13)
C27 0.0288(11) 0.0160(9) 0.0227(10) -0.0020(8) 0.0169(9) 0.0006(8)

loop_
_atom_type_symbol
_atom_type_description
_atom_type_scat_dispersion_real
_atom_type_scat_dispersion_imag
_atom_type_scat_source
C C 0.0033 0.0016 'International Tables Vol C Tables 4.2.6.8 and 6.1.1.4'
H H 0.0000 0.0000 'International Tables Vol C Tables 4.2.6.8 and 6.1.1.4'
Br Br -0.2901 2.4595 'International Tables Vol C Tables 4.2.6.8 and 6.1.1.4'
Mn Mn 0.3368 0.7283 'International Tables Vol C Tables 4.2.6.8 and 6.1.1.4'
N N 0.0061 0.0033 'International Tables Vol C Tables 4.2.6.8 and 6.1.1.4'
O O 0.0106 0.0060 'International Tables Vol C Tables 4.2.6.8 and 6.1.1.4'

loop_
_geom_angle_atom_site_label_1
_geom_angle_atom_site_label_2
_geom_angle_atom_site_label_3
_geom_angle
_geom_angle_site_symmetry_1
_geom_angle_site_symmetry_3
_geom_angle_publ_flag
O2 Mn1 C17 86.21(7) . . ?
O2 Mn1 Br1 106.07(5) . . ?
O2 Mn1 C7 149.61(7) . . ?
C17 Mn1 Br1 94.95(6) . . ?
O1 Mn1 O2 90.43(6) . . ?
O1 Mn1 C17 160.95(7) . . ?
O1 Mn1 Br1 103.99(4) . . ?
O1 Mn1 C7 86.71(7) . . ?
C7 Mn1 C17 86.76(8) . . ?
C7 Mn1 Br1 103.98(6) . . ?
C8 O2 Mn1 131.59(12) . . ?
C17 N4 C13 125.28(17) . . ?
C17 N4 C14 109.94(17) . . ?
C14 N4 C13 124.78(17) . . ?
C17 N3 C15 111.32(17) . . ?
C17 N3 C16 123.47(16) . . ?
C15 N3 C16 124.68(17) . . ?
C12 C13 N4 118.36(18) . . ?
C12 C13 C8 122.63(19) . . ?
C8 C13 N4 118.99(17) . . ?
N4 C17 Mn1 125.12(14) . . ?
N3 C17 Mn1 128.82(14) . . ?
N3 C17 N4 104.88(16) . . ?
C9 C10 H10 117.8 . . ?
C9 C10 C11 124.3(2) . . ?
C11 C10 H10 117.8 . . ?
C10 C9 C8 117.85(19) . . ?
C10 C9 C28 121.43(19) . . ?
C8 C9 C28 120.71(17) . . ?
H30A C30 H30B 109.5 . . ?
H30A C30 H30C 109.5 . . ?
H30B C30 H30C 109.5 . . ?
C28 C30 H30A 109.5 . . ?
C28 C30 H30B 109.5 . . ?
C28 C30 H30C 109.5 . . ?
C10 C11 C32 119.43(19) . . ?
C12 C11 C10 116.99(18) . . ?
C12 C11 C32 123.52(19) . . ?
C13 C12 H12 119.8 . . ?
C11 C12 C13 120.34(19) . . ?
C11 C12 H12 119.8 . . ?
N3 C15 H15 126.8 . . ?
C14 C15 N3 106.34(18) . . ?
C14 C15 H15 126.8 . . ?
O2 C8 C13 122.06(18) . . ?
O2 C8 C9 120.54(18) . . ?
C13 C8 C9 117.37(17) . . ?
H29A C29 H29B 109.5 . . ?
H29A C29 H29C 109.5 . . ?
H29B C29 H29C 109.5 . . ?
C28 C29 H29A 109.5 . . ?
C28 C29 H29B 109.5 . . ?
C28 C29 H29C 109.5 . . ?
N4 C14 H14 126.3 . . ?
C15 C14 N4 107.50(17) . . ?
C15 C14 H14 126.3 . . ?
H31A C31 H31B 109.5 . . ?
H31A C31 H31C 109.5 . . ?
H31B C31 H31C 109.5 . . ?
C28 C31 H31A 109.5 . . ?
C28 C31 H31B 109.5 . . ?
C28 C31 H31C 109.5 . . ?
C9 C28 C29 109.91(19) . . ?
C30 C28 C9 109.89(17) . . ?
C30 C28 C29 109.82(17) . . ?
C31 C28 C9 112.14(17) . . ?
C31 C28 C30 107.9(2) . . ?
C31 C28 C29 107.10(19) . . ?
C5 C4 C20 122.17(18) . . ?
C5 C4 C3 117.29(17) . . ?
C3 C4 C20 120.52(17) . . ?
C1 O1 Mn1 132.25(12) . . ?
N2 C18 H18 126.8 . . ?
C19 C18 H18 126.8 . . ?
C19 C18 N2 106.39(17) . . ?
C3 C2 C24 121.35(17) . . ?
C3 C2 C1 118.46(17) . . ?
C1 C2 C24 120.18(16) . . ?
C19 N1 C6 124.61(16) . . ?
C7 N1 C6 124.63(16) . . ?
C7 N1 C19 110.29(16) . . ?
H25A C25 H25B 109.5 . . ?
H25A C25 H25C 109.5 . . ?
H25B C25 H25C 109.5 . . ?
C24 C25 H25A 109.5 . . ?
C24 C25 H25B 109.5 . . ?
C24 C25 H25C 109.5 . . ?
C18 N2 C16 124.18(17) . . ?
C7 N2 C18 111.58(16) . . ?
C7 N2 C16 123.23(16) . . ?
C5 C6 N1 118.37(17) . . ?
C5 C6 C1 122.23(17) . . ?
C1 C6 N1 119.20(16) . . ?
C21 C20 C4 112.00(17) . . ?
C21 C20 C22 107.6(2) . . ?
C23 C20 C4 109.89(17) . . ?
C23 C20 C21 108.7(2) . . ?
C23 C20 C22 109.4(2) . . ?
C22 C20 C4 109.32(18) . . ?
H26A C26 H26B 109.5 . . ?
H26A C26 H26C 109.5 . . ?
H26B C26 H26C 109.5 . . ?
C24 C26 H26A 109.5 . . ?
C24 C26 H26B 109.5 . . ?
C24 C26 H26C 109.5 . . ?
C2 C24 C26 110.36(16) . . ?
C2 C24 C27 109.27(16) . . ?
C25 C24 C2 112.16(16) . . ?
C25 C24 C26 107.36(17) . . ?
C25 C24 C27 107.29(17) . . ?
C26 C24 C27 110.35(16) . . ?
C18 C19 N1 107.01(17) . . ?
C18 C19 H19 126.5 . . ?
N1 C19 H19 126.5 . . ?
C4 C5 C6 120.55(18) . . ?
C4 C5 H5 119.7 . . ?
C6 C5 H5 119.7 . . ?
N3 C16 N2 110.74(16) . . ?
N3 C16 H16A 109.5 . . ?
N3 C16 H16B 109.5 . . ?
N2 C16 H16A 109.5 . . ?
N2 C16 H16B 109.5 . . ?
H16A C16 H16B 108.1 . . ?
H35A C35 H35B 109.5 . . ?
H35A C35 H35C 109.5 . . ?
H35B C35 H35C 109.5 . . ?
C32 C35 H35A 109.5 . . ?
C32 C35 H35B 109.5 . . ?
C32 C35 H35C 109.5 . . ?
C4 C3 H3 118.1 . . ?
C2 C3 C4 123.72(18) . . ?
C2 C3 H3 118.1 . . ?
N1 C7 Mn1 125.27(14) . . ?
N2 C7 Mn1 127.79(14) . . ?
N2 C7 N1 104.71(16) . . ?
O1 C1 C2 120.55(17) . . ?
O1 C1 C6 121.78(17) . . ?
C6 C1 C2 117.65(17) . . ?
H33A C33 H33B 109.5 . . ?
H33A C33 H33C 109.5 . . ?
H33B C33 H33C 109.5 . . ?
C32 C33 H33A 109.5 . . ?
C32 C33 H33B 109.5 . . ?
C32 C33 H33C 109.5 . . ?
C11 C32 C34 108.35(17) . . ?
C35 C32 C11 109.97(18) . . ?
C35 C32 C34 109.66(19) . . ?
C33 C32 C11 111.56(18) . . ?
C33 C32 C35 109.16(18) . . ?
C33 C32 C34 108.09(19) . . ?
C20 C21 H21A 109.5 . . ?
C20 C21 H21B 109.5 . . ?
C20 C21 H21C 109.5 . . ?
H21A C21 H21B 109.5 . . ?
H21A C21 H21C 109.5 . . ?
H21B C21 H21C 109.5 . . ?
C20 C23 H23A 109.5 . . ?
C20 C23 H23B 109.5 . . ?
C20 C23 H23C 109.5 . . ?
H23A C23 H23B 109.5 . . ?
H23A C23 H23C 109.5 . . ?
H23B C23 H23C 109.5 . . ?
C32 C34 H34A 109.5 . . ?
C32 C34 H34B 109.5 . . ?
C32 C34 H34C 109.5 . . ?
H34A C34 H34B 109.5 . . ?
H34A C34 H34C 109.5 . . ?
H34B C34 H34C 109.5 . . ?
C20 C22 H22A 109.5 . . ?
C20 C22 H22B 109.5 . . ?
C20 C22 H22C 109.5 . . ?
H22A C22 H22B 109.5 . . ?
H22A C22 H22C 109.5 . . ?
H22B C22 H22C 109.5 . . ?
C24 C27 H27A 109.5 . . ?
C24 C27 H27B 109.5 . . ?
C24 C27 H27C 109.5 . . ?
H27A C27 H27B 109.5 . . ?
H27A C27 H27C 109.5 . . ?
H27B C27 H27C 109.5 . . ?

loop_
_geom_bond_atom_site_label_1
_geom_bond_atom_site_label_2
_geom_bond_distance
_geom_bond_site_symmetry_2
_geom_bond_publ_flag
Mn1 O2 1.8975(14) . ?
Mn1 C17 2.0276(19) . ?
Mn1 Br1 2.5498(4) . ?
Mn1 O1 1.8808(13) . ?
Mn1 C7 2.0260(19) . ?
O2 C8 1.332(2) . ?
N4 C13 1.436(3) . ?
N4 C17 1.358(2) . ?
N4 C14 1.390(3) . ?
N3 C17 1.350(3) . ?
N3 C15 1.382(2) . ?
N3 C16 1.455(3) . ?
C13 C12 1.397(3) . ?
C13 C8 1.401(3) . ?
C10 H10 0.9300 . ?
C10 C9 1.391(3) . ?
C10 C11 1.404(3) . ?
C9 C8 1.426(3) . ?
C9 C28 1.537(3) . ?
C30 H30A 0.9600 . ?
C30 H30B 0.9600 . ?
C30 H30C 0.9600 . ?
C30 C28 1.535(3) . ?
C11 C12 1.380(3) . ?
C11 C32 1.536(3) . ?
C12 H12 0.9300 . ?
C15 H15 0.9300 . ?
C15 C14 1.340(3) . ?
C29 H29A 0.9600 . ?
C29 H29B 0.9600 . ?
C29 H29C 0.9600 . ?
C29 C28 1.539(3) . ?
C14 H14 0.9300 . ?
C31 H31A 0.9600 . ?
C31 H31B 0.9600 . ?
C31 H31C 0.9600 . ?
C31 C28 1.534(3) . ?
C4 C20 1.537(3) . ?
C4 C5 1.385(3) . ?
C4 C3 1.398(3) . ?
O1 C1 1.335(2) . ?
C18 H18 0.9300 . ?
C18 N2 1.377(2) . ?
C18 C19 1.347(3) . ?
C2 C24 1.535(3) . ?
C2 C3 1.390(3) . ?
C2 C1 1.422(3) . ?
N1 C6 1.436(2) . ?
N1 C19 1.394(2) . ?
N1 C7 1.354(2) . ?
C25 H25A 0.9600 . ?
C25 H25B 0.9600 . ?
C25 H25C 0.9600 . ?
C25 C24 1.535(3) . ?
N2 C16 1.457(2) . ?
N2 C7 1.353(2) . ?
C6 C5 1.394(3) . ?
C6 C1 1.401(3) . ?
C20 C21 1.521(3) . ?
C20 C23 1.516(3) . ?
C20 C22 1.536(3) . ?
C26 H26A 0.9600 . ?
C26 H26B 0.9600 . ?
C26 H26C 0.9600 . ?
C26 C24 1.543(3) . ?
C24 C27 1.543(3) . ?
C19 H19 0.9300 . ?
C5 H5 0.9300 . ?
C16 H16A 0.9700 . ?
C16 H16B 0.9700 . ?
C35 H35A 0.9600 . ?
C35 H35B 0.9600 . ?
C35 H35C 0.9600 . ?
C35 C32 1.533(3) . ?
C3 H3 0.9300 . ?
C33 H33A 0.9600 . ?
C33 H33B 0.9600 . ?
C33 H33C 0.9600 . ?
C33 C32 1.529(3) . ?
C32 C34 1.540(3) . ?
C21 H21A 0.9600 . ?
C21 H21B 0.9600 . ?
C21 H21C 0.9600 . ?
C23 H23A 0.9600 . ?
C23 H23B 0.9600 . ?
C23 H23C 0.9600 . ?
C34 H34A 0.9600 . ?
C34 H34B 0.9600 . ?
C34 H34C 0.9600 . ?
C22 H22A 0.9600 . ?
C22 H22B 0.9600 . ?
C22 H22C 0.9600 . ?
C27 H27A 0.9600 . ?
C27 H27B 0.9600 . ?
C27 H27C 0.9600 . ?

loop_
_geom_torsion_atom_site_label_1
_geom_torsion_atom_site_label_2
_geom_torsion_atom_site_label_3
_geom_torsion_atom_site_label_4
_geom_torsion
_geom_torsion_site_symmetry_1
_geom_torsion_site_symmetry_2
_geom_torsion_site_symmetry_3
_geom_torsion_site_symmetry_4
_geom_torsion_publ_flag
Mn1 O2 C8 C13 -28.3(3) . . . . ?
Mn1 O2 C8 C9 153.82(16) . . . . ?
Mn1 O1 C1 C2 -147.90(14) . . . . ?
Mn1 O1 C1 C6 33.7(3) . . . . ?
O2 Mn1 O1 C1 -176.88(17) . . . . ?
N4 C13 C12 C11 -175.08(18) . . . . ?
N4 C13 C8 O2 -7.3(3) . . . . ?
N4 C13 C8 C9 170.60(18) . . . . ?
N3 C15 C14 N4 -0.8(2) . . . . ?
C13 N4 C17 Mn1 -12.7(3) . . . . ?
C13 N4 C17 N3 178.88(17) . . . . ?
C13 N4 C14 C15 -178.85(17) . . . . ?
C17 Mn1 O2 C8 33.03(19) . . . . ?
C17 Mn1 O1 C1 -97.3(3) . . . . ?
C17 N4 C13 C12 -154.39(19) . . . . ?
C17 N4 C13 C8 26.9(3) . . . . ?
C17 N4 C14 C15 1.5(2) . . . . ?
C17 N3 C15 C14 0.0(2) . . . . ?
C17 N3 C16 N2 -47.4(3) . . . . ?
C10 C9 C8 O2 -175.4(2) . . . . ?
C10 C9 C8 C13 6.7(3) . . . . ?
C10 C9 C28 C30 115.2(2) . . . . ?
C10 C9 C28 C29 -123.8(2) . . . . ?
C10 C9 C28 C31 -4.8(3) . . . . ?
C10 C11 C12 C13 2.2(3) . . . . ?
C10 C11 C32 C35 -56.0(3) . . . . ?
C10 C11 C32 C33 -177.2(2) . . . . ?
C10 C11 C32 C34 63.9(3) . . . . ?
C9 C10 C11 C12 -3.3(3) . . . . ?
C9 C10 C11 C32 179.5(2) . . . . ?
C11 C10 C9 C8 -1.2(3) . . . . ?
C11 C10 C9 C28 177.4(2) . . . . ?
C12 C13 C8 O2 174.06(19) . . . . ?
C12 C13 C8 C9 -8.0(3) . . . . ?
C12 C11 C32 C35 127.1(2) . . . . ?
C12 C11 C32 C33 5.8(3) . . . . ?
C12 C11 C32 C34 -113.1(2) . . . . ?
C15 N3 C17 Mn1 -166.97(15) . . . . ?
C15 N3 C17 N4 0.9(2) . . . . ?
C15 N3 C16 N2 141.62(19) . . . . ?
C8 C13 C12 C11 3.6(3) . . . . ?
C8 C9 C28 C30 -66.2(3) . . . . ?
C8 C9 C28 C29 54.7(3) . . . . ?
C8 C9 C28 C31 173.7(2) . . . . ?
C14 N4 C13 C12 26.0(3) . . . . ?
C14 N4 C13 C8 -152.74(19) . . . . ?
C14 N4 C17 Mn1 167.03(14) . . . . ?
C14 N4 C17 N3 -1.4(2) . . . . ?
C28 C9 C8 O2 6.0(3) . . . . ?
C28 C9 C8 C13 -171.93(19) . . . . ?
Br1 Mn1 O2 C8 -61.04(19) . . . . ?
Br1 Mn1 O1 C1 76.44(16) . . . . ?
O1 Mn1 O2 C8 -165.74(18) . . . . ?
C18 N2 C16 N3 -141.19(19) . . . . ?
C18 N2 C7 Mn1 163.03(15) . . . . ?
C18 N2 C7 N1 -0.5(2) . . . . ?
N1 C6 C5 C4 -176.38(17) . . . . ?
N1 C6 C1 O1 -4.1(3) . . . . ?
N1 C6 C1 C2 177.43(16) . . . . ?
N2 C18 C19 N1 1.0(2) . . . . ?
C6 N1 C19 C18 171.10(17) . . . . ?
C6 N1 C7 Mn1 24.6(3) . . . . ?
C6 N1 C7 N2 -171.30(16) . . . . ?
C20 C4 C5 C6 177.50(18) . . . . ?
C20 C4 C3 C2 -175.74(18) . . . . ?
C24 C2 C3 C4 176.51(18) . . . . ?
C24 C2 C1 O1 2.1(3) . . . . ?
C24 C2 C1 C6 -179.40(17) . . . . ?
C19 C18 N2 C16 -169.08(18) . . . . ?
C19 C18 N2 C7 -0.3(2) . . . . ?
C19 N1 C6 C5 -20.5(3) . . . . ?
C19 N1 C6 C1 164.51(18) . . . . ?
C19 N1 C7 Mn1 -162.97(14) . . . . ?
C19 N1 C7 N2 1.1(2) . . . . ?
C5 C4 C20 C21 -10.0(3) . . . . ?
C5 C4 C20 C23 110.9(2) . . . . ?
C5 C4 C20 C22 -129.1(2) . . . . ?
C5 C4 C3 C2 3.0(3) . . . . ?
C5 C6 C1 O1 -178.82(17) . . . . ?
C5 C6 C1 C2 2.7(3) . . . . ?
C16 N3 C17 Mn1 21.0(3) . . . . ?
C16 N3 C17 N4 -171.11(17) . . . . ?
C16 N3 C15 C14 171.87(18) . . . . ?
C16 N2 C7 Mn1 -28.0(3) . . . . ?
C16 N2 C7 N1 168.39(17) . . . . ?
C3 C4 C20 C21 168.7(2) . . . . ?
C3 C4 C20 C23 -70.4(3) . . . . ?
C3 C4 C20 C22 49.6(3) . . . . ?
C3 C4 C5 C6 -1.2(3) . . . . ?
C3 C2 C24 C25 3.1(3) . . . . ?
C3 C2 C24 C26 122.71(19) . . . . ?
C3 C2 C24 C27 -115.8(2) . . . . ?
C3 C2 C1 O1 -179.48(17) . . . . ?
C3 C2 C1 C6 -1.0(3) . . . . ?
C7 Mn1 O2 C8 110.0(2) . . . . ?
C7 Mn1 O1 C1 -27.15(17) . . . . ?
C7 N1 C6 C5 150.83(18) . . . . ?
C7 N1 C6 C1 -24.1(3) . . . . ?
C7 N1 C19 C18 -1.3(2) . . . . ?
C7 N2 C16 N3 51.3(3) . . . . ?
C1 C2 C24 C25 -178.56(17) . . . . ?
C1 C2 C24 C26 -58.9(2) . . . . ?
C1 C2 C24 C27 62.6(2) . . . . ?
C1 C2 C3 C4 -1.9(3) . . . . ?
C1 C6 C5 C4 -1.6(3) . . . . ?
C32 C11 C12 C13 179.20(19) . . . . ?

loop_
_smtbx_masks_void_nr
_smtbx_masks_void_average_x
_smtbx_masks_void_average_y
_smtbx_masks_void_average_z
_smtbx_masks_void_volume
_smtbx_masks_void_count_electrons
_smtbx_masks_void_content
1 0.000 0.500 -0.389 926.0 212.2 ?
2 0.500 0.000 -0.805 926.0 212.2 ?
